data_4034160
loop_
_publ_author_name
'Matsuoka, Junpei'
'Kumagai, Hiroshi'
'Inuki, Shinsuke'
'Oishi, Shinya'
'Ohno, Hiroaki'

_publ_section_title
;
 Construction of the Pyrrolo[2,3-<i>d</i>]carbazole Core of Spiroindoline
 Alkaloids by Gold-Catalyzed Cascade Cyclization of Ynamide.
;
_journal_issue 14
_journal_name_full 'The Journal of organic chemistry'
_journal_page_first 9358
_journal_page_last 9363
_journal_paper_doi 10.1021/acs.joc.9b01149
_journal_volume 84
_journal_year 2019
_chemical_absolute_configuration rm
_chemical_formula_moiety 'C34 H38 N4 O3 S'
_chemical_formula_sum 'C34 H38 N4 O3 S'
_chemical_formula_weight 582.74
_space_group_crystal_system monoclinic
_space_group_IT_number 4
_space_group_name_Hall 'P 2yb'
_space_group_name_H-M_alt 'P 1 21 1'
_atom_sites_solution_hydrogens geom
_atom_sites_solution_primary dual
_audit_creation_date 2019-03-05
_audit_creation_method
;
Olex2 1.2
(compiled 2018.05.18 svn.r3508 for OlexSys, GUI svn.r5497)
;
_audit_update_record
;
2019-04-20 # Formatted by publCIF

;
_cell_angle_alpha 90
_cell_angle_beta 102.9690(10)
_cell_angle_gamma 90
_cell_formula_units_Z 4
_cell_length_a 9.12450(10)
_cell_length_b 23.37440(10)
_cell_length_c 14.44580(10)
_cell_measurement_reflns_used 63422
_cell_measurement_temperature 93
_cell_measurement_theta_max 73.1630
_cell_measurement_theta_min 1.9080
_cell_volume 3002.40(4)
_computing_cell_refinement 'CrysAlisPro 1.171.39.46b (Rigaku OD, 2018)'
_computing_data_collection 'CrysAlisPro 1.171.39.46b (Rigaku OD, 2018)'
_computing_data_reduction 'CrysAlisPro 1.171.39.46b (Rigaku OD, 2018)'
_computing_molecular_graphics 'Olex2 (Dolomanov et al., 2009)'
_computing_publication_material 'Olex2 (Dolomanov et al., 2009)'
_computing_structure_refinement 'ShelXL (Sheldrick, 2015)'
_computing_structure_solution 'ShelXT (Sheldrick, 2015)'
_diffrn_ambient_temperature 93
_diffrn_detector 'PLATUS 200K area detector'
_diffrn_detector_area_resol_mean 5.811
_diffrn_detector_type 'HPC area detector'
_diffrn_measured_fraction_theta_full 0.991
_diffrn_measured_fraction_theta_max 0.976
_diffrn_measurement_details
;
List of Runs (angles in degrees, time in seconds):

  # Type    Start    End  Width  t~exp~   \w     \q     \k     \f   Frames
--------------------------------------------------------------------------
  1  \w     60.00  86.00   0.50    0.50    --    5.00  60.00 150.00   52
  2  \w     46.00  72.00   0.50    0.50    --    5.00  50.00  90.00   52
  3  \w   -134.00 -44.00   0.50    0.50    --  -45.20  60.00  60.00  180
  4  \w    -77.00 -15.00   0.50    0.50    --  -45.20  10.00   0.00  124
  5  \w     14.00  43.00   0.50    0.50    --  -45.20  10.00   0.00   58
  6  \w   -104.00 -39.00   0.50    0.50    --  -45.20  60.00 150.00  130
  7  \w   -126.00-101.00   0.50    0.50    --  -45.20  10.00   0.00   50
  8  \w    -57.00 -24.00   0.50    0.50    -- -101.50  10.00 120.00   66
  9  \w   -189.00 -75.00   0.50    0.50    -- -101.50  10.00 120.00  228
 10  \w    -67.00 -41.00   0.50    0.50    -- -101.50  60.00  -1.07   52
 11  \w    -54.00 -28.00   0.50    0.50    -- -101.50  50.00  90.00   52
 12  \w   -189.00 -84.00   0.50    0.50    -- -101.50  50.00  90.00  210
 13  \w   -188.00 -88.00   0.50    0.50    -- -101.50  60.00 177.96  200
 14  \w   -183.00-156.00   0.50    0.50    -- -101.50  60.00 131.13   54
 15  \w   -163.00 -28.00   0.50    0.50    -- -101.50  51.00 156.68  270
 16  \w   -114.00 -88.00   0.50    0.50    -- -101.50  60.00  -1.07   52
 17  \w    -65.00 -40.00   0.50    0.50    -- -101.50  60.00 131.13   50
 18  \w   -148.00-104.00   0.50    0.50    -- -101.50  60.00  48.14   88
 19  \w   -174.00-133.00   0.50    0.50    -- -101.50  60.00  -1.07   82
 20  \w     11.00  40.00   0.50    0.50    --    5.00  20.00  60.00   58
 21  \w     58.00  84.00   0.50    0.50    --    5.00  20.00  60.00   52
 22  \w     60.00  89.00   0.50    0.50    --    5.00  50.00  30.00   58
 23  \w    -70.00 -34.00   0.50    0.50    --    5.00  40.00 120.00   72
 24  \w    -78.00 -18.00   0.50    0.50    --  -45.20  39.00 179.59  120
 25  \w     -5.00  44.00   0.50    0.50    --  -45.20  39.00 179.59   98
 26  \w   -135.00 -80.00   0.50    0.50    --  -45.20  60.00   0.00  110
 27  \w   -125.00 -95.00   0.50    0.50    --  -45.20  39.00 179.59   60
 28  \w   -128.00-103.00   0.50    0.50    --  -45.20  60.00 150.00   50
 29  \w   -113.00 -60.00   0.50    0.50    -- -101.50  60.00 134.52  106
 30  \w   -190.00-164.00   0.50    0.50    -- -101.50   9.00  -6.77   52
 31  \w   -169.00-144.00   0.50    0.50    -- -101.50  60.00 134.52   50
 32  \w    -97.00 -70.00   0.50    0.50    -- -101.50  15.00  -8.15   54
 33  \w   -189.00-118.00   0.50    0.50    -- -101.50   0.00   0.00  142
 34  \w   -100.00 -74.00   0.50    0.50    -- -101.50  50.00   0.00   52
 35  \w   -190.00-112.00   0.50    0.50    -- -101.50  50.00   0.00  156
 36  \w    -38.00 -13.00   0.50    0.50    -- -101.50   5.00  -9.00   50
 37  \w   -190.00-149.00   0.50    0.50    -- -101.50  40.00   0.00   82
 38  \w    -74.00 -38.00   0.50    0.50    -- -101.50  60.00  85.63   72
 39  \w   -120.00 -94.00   0.50    0.50    -- -101.50  60.00  85.63   52
 40  \w   -189.00-137.00   0.50    0.50    -- -101.50  60.00  85.63  104
 41  \w    -43.00 -14.00   0.50    0.50    -- -101.50   0.00 150.00   58
 42  \w   -190.00-164.00   0.50    0.50    -- -101.50   5.00  -9.00   52
 43  \w   -190.00-112.00   0.50    0.50    -- -101.50  15.00  -8.15  156
 44  \w   -113.00 -37.00   0.50    0.50    -- -101.50  47.00 176.44  152
 45  \w    -84.00 -26.00   0.50    0.50    --    5.00  50.00 150.00  116
 46  \w    -84.00 -38.00   0.50    0.50    --    5.00  60.00 120.00   92
 47  \w     38.00  94.00   0.50    0.50    --    5.00  60.00  60.00  112
 48  \w    -84.00 -38.00   0.50    0.50    --    5.00  60.00  90.00   92
 49  \w   -135.00  44.00   0.50    0.50    --  -45.20  40.00  60.00  358
 50  \w   -135.00  44.00   0.50    0.50    --  -45.20  40.00  90.00  358
 51  \w   -135.00  44.00   0.50    0.50    --  -45.20   0.00   0.00  358
 52  \w   -135.00  44.00   0.50    0.50    --  -45.20  39.00 169.46  358
 53  \w   -135.00  44.00   0.50    0.50    --  -45.20  40.00   0.00  358
 54  \w   -135.00 -88.00   0.50    0.50    --  -45.20   5.00  -8.41   94
 55  \w   -135.00  44.00   0.50    0.50    --  -45.20  40.00 120.00  358
 56  \w    -84.00  94.00   0.50    0.50    --    5.00  20.00  90.00  356
 57  \w    -84.00  94.00   0.50    0.50    --    5.00  40.00 150.00  356
 58  \w    -84.00 -38.00   0.50    0.50    --    5.00  60.00   0.00   92
 59  \w    -84.00 -38.00   0.50    0.50    --    5.00  60.00  30.00   92
 60  \w    -84.00  94.00   0.50    0.50    --    5.00  20.00  30.00  356
 61  \w    -84.00  94.00   0.50    0.50    --    5.00  40.00  30.00  356
 62  \w    -84.00 -26.00   0.50    0.50    --    5.00  50.00 120.00  116
 63  \w    -84.00 -38.00   0.50    0.50    --    5.00  60.00  60.00   92
 64  \w     38.00  94.00   0.50    0.50    --    5.00  60.00  90.00  112
 65  \w    -84.00 -26.00   0.50    0.50    --    5.00  50.00  90.00  116
 66  \w    -84.00  94.00   0.50    0.50    --    5.00  30.00 150.00  356
 67  \w    -84.00  94.00   0.50    0.50    --    5.00  30.00 120.00  356
 68  \w   -135.00  44.00   0.50    0.50    --  -45.20  10.00 150.00  358
 69  \w   -135.00  44.00   0.50    0.50    --  -45.20   0.00 150.00  358
 70  \w   -135.00  44.00   0.50    0.50    --  -45.20  40.00 150.00  358
 71  \w   -135.00  44.00   0.50    0.50    --  -45.20   0.00 120.00  358
 72  \w   -135.00  44.00   0.50    0.50    --  -45.20   0.00  90.00  358
 73  \w   -135.00  44.00   0.50    0.50    --  -45.20   0.00  60.00  358
 74  \w   -135.00  44.00   0.50    0.50    --  -45.20   0.00  30.00  358
 75  \w   -135.00  44.00   0.50    0.50    --  -45.20   0.00   0.00  358
 76  \w   -135.00  44.00   0.50    0.50    --  -45.20  20.00   0.00  358
 77  \w   -135.00  44.00   0.50    0.50    --  -45.20  40.00  30.00  358
 78  \w   -190.00 -13.00   0.50    0.50    -- -101.50  40.00 120.00  354
 79  \w   -190.00 -13.00   0.50    0.50    -- -101.50  40.00   0.00  354
 80  \w   -190.00 -13.00   0.50    0.50    -- -101.50  40.00  30.00  354
 81  \w   -190.00-139.00   0.50    0.50    -- -101.50  40.00  90.00  102
 82  \w   -190.00 -13.00   0.50    0.50    -- -101.50   0.00  60.00  354
;
_diffrn_measurement_device 'four-circle diffractometer'
_diffrn_measurement_device_type 'Rigaku XtaLAB P200'
_diffrn_measurement_method '\w scans'
_diffrn_orient_matrix_type 'CrysAlisPro convention (1999,Acta A55,543-557)'
_diffrn_orient_matrix_UB_11 0.0442355000
_diffrn_orient_matrix_UB_12 -0.0446466000
_diffrn_orient_matrix_UB_13 -0.0672849000
_diffrn_orient_matrix_UB_21 -0.0370262000
_diffrn_orient_matrix_UB_22 -0.0484526000
_diffrn_orient_matrix_UB_23 0.0633229000
_diffrn_orient_matrix_UB_31 -0.1634402000
_diffrn_orient_matrix_UB_32 -0.0011369000
_diffrn_orient_matrix_UB_33 -0.0586119000
_diffrn_radiation_monochromator 'multi-layer mirror optics'
_diffrn_radiation_probe x-ray
_diffrn_radiation_type CuK\a
_diffrn_radiation_wavelength 1.54184
_diffrn_reflns_av_R_equivalents 0.0449
_diffrn_reflns_av_unetI/netI 0.0226
_diffrn_reflns_Laue_measured_fraction_full 0.991
_diffrn_reflns_Laue_measured_fraction_max 0.976
_diffrn_reflns_limit_h_max 8
_diffrn_reflns_limit_h_min -11
_diffrn_reflns_limit_k_max 28
_diffrn_reflns_limit_k_min -29
_diffrn_reflns_limit_l_max 17
_diffrn_reflns_limit_l_min -17
_diffrn_reflns_number 110139
_diffrn_reflns_point_group_measured_fraction_full 0.956
_diffrn_reflns_point_group_measured_fraction_max 0.930
_diffrn_reflns_theta_full 67.684
_diffrn_reflns_theta_max 73.694
_diffrn_reflns_theta_min 3.139
_diffrn_source 'rotating anode X-ray generator'
_diffrn_source_type micromax007
_exptl_absorpt_coefficient_mu 1.286
_exptl_absorpt_correction_T_max 1.00000
_exptl_absorpt_correction_T_min 0.68987
_exptl_absorpt_correction_type multi-scan
_exptl_absorpt_process_details
;
CrysAlisPro 1.171.39.46b (Rigaku Oxford Diffraction, 2018)
Empirical absorption correction using spherical harmonics,
 implemented in SCALE3 ABSPACK scaling algorithm.
;
_exptl_crystal_colour 'clear colourless'
_exptl_crystal_colour_lustre clear
_exptl_crystal_colour_primary colourless
_exptl_crystal_density_diffrn 1.289
_exptl_crystal_description block
_exptl_crystal_F_000 1240
_exptl_crystal_size_max 0.1
_exptl_crystal_size_mid 0.1
_exptl_crystal_size_min 0.1
_refine_diff_density_max 0.554
_refine_diff_density_min -0.352
_refine_diff_density_rms 0.045
_refine_ls_abs_structure_details
;
 Flack x determined using 4832 quotients [(I+)-(I-)]/[(I+)+(I-)]
 (Parsons, Flack and Wagner, Acta Cryst. B69 (2013) 249-259).
;
_refine_ls_abs_structure_Flack 0.004(7)
_refine_ls_extinction_method none
_refine_ls_goodness_of_fit_ref 1.049
_refine_ls_hydrogen_treatment constr
_refine_ls_matrix_type full
_refine_ls_number_parameters 761
_refine_ls_number_reflns 11284
_refine_ls_number_restraints 1
_refine_ls_restrained_S_all 1.049
_refine_ls_R_factor_all 0.0409
_refine_ls_R_factor_gt 0.0398
_refine_ls_shift/su_max 0.002
_refine_ls_shift/su_mean 0.000
_refine_ls_structure_factor_coef Fsqd
_refine_ls_weighting_details 'w=1/[\s^2^(Fo^2^)+(0.0602P)^2^+1.2588P] where P=(Fo^2^+2Fc^2^)/3'
_refine_ls_weighting_scheme calc
_refine_ls_wR_factor_gt 0.1042
_refine_ls_wR_factor_ref 0.1048
_reflns_Friedel_coverage 0.860
_reflns_Friedel_fraction_full 0.920
_reflns_Friedel_fraction_max 0.883
_reflns_number_gt 10936
_reflns_number_total 11284
_reflns_threshold_expression 'I > 2\s(I)'
_cod_data_source_file jo9b01149_si_002.cif
_cod_data_source_block vindrosin_190305
_cod_database_code 4034160
_publcif_datablock.id {f6b3187a-948e-401f-bc39-3b903742d3f0}

_shelx_shelxl_version_number 2018/3
_chemical_oxdiff_formula 'C34 H38 N4 O3 S1'
_shelx_space_group_comment
;
The symmetry employed for this shelxl refinement is uniquely defined
by the following loop, which should always be used as a source of
symmetry information in preference to the above space-group names.
They are only intended as comments.
;
_shelx_estimated_absorpt_t_max 0.882
_shelx_estimated_absorpt_t_min 0.882
_reflns_odcompleteness_completeness 99.04
_reflns_odcompleteness_iscentric 1
_reflns_odcompleteness_theta 68.13
_olex2_refinement_description
;
1. Fixed Uiso
 At 1.2 times of:
  All C(H) groups, All C(H,H) groups
 At 1.5 times of:
  All C(H,H,H) groups
2.a Ternary CH refined with riding coordinates:
 C00H(H00H), C00W(H00W), C016(H016), C01A(H01Q)
2.b Secondary CH2 refined with riding coordinates:
 C00S(H00A,H00B), C013(H01A,H01B), C019(H01C,H01D), C01C(H01E,H01F), C01F(H01H,
 H01I), C01K(H01L,H01M), C01R(H01Y,H), C01S(H01O,H01P), C01V(H01,HA), C01Y(H2AA,
 HB), C022(H02I,H02J), C023(H02K,H02L), C027(H02G,H02H), C029(H02M,H02N),
 C02A(H02O,H02P), C02B(H02Q,H02R)
2.c Aromatic/amide H refined with riding coordinates:
 C00J(H00J), C00L(H00L), C00O(H00O), C00P(H00P), C00R(H00R), C00T(H00T),
 C00V(H00V), C00X(H00X), C00Y(H00Y), C00Z(H00Z), C017(H017), C01E(H01G),
 C01G(H01R), C01H(H01J), C01I(H01S), C01J(H01K), C01L(H01T), C01M(H01V),
 C01N(H01N), C01O(H01W), C01P(H01X), C01T(H01Z), C01U(H01U), C01W(H0AA),
 C01X(H1AA), C020(H020), C026(H026), C028(H028)
2.d Idealised Me refined as rotating group:
 C01Z(H3AA,HC,HD), C024(H02A,H02B,H02C), C025(H02D,H02E,H02F), C02C(H02S,H02T,
 H02U)
;
_olex2_submission_special_instructions 'No special instructions were received'
_oxdiff_exptl_absorpt_empirical_details
;
Empirical correction (ABSPACK) includes:
- Absorption correction using spherical harmonics
- Frame scaling
;
_oxdiff_exptl_absorpt_empirical_full_max 1.304
_oxdiff_exptl_absorpt_empirical_full_min 0.617
_publcif_info_exptl_table_max_cols 4
_publcif_info_exptl_table_use_headnotes n

loop_
_space_group_symop_operation_xyz
'x, y, z'
'-x, y+1/2, -z'

loop_
_atom_site_label
_atom_site_type_symbol
_atom_site_fract_x
_atom_site_fract_y
_atom_site_fract_z
_atom_site_U_iso_or_equiv
_atom_site_adp_type
_atom_site_occupancy
_atom_site_site_symmetry_order
_atom_site_calc_flag
_atom_site_refinement_flags_posn
S001 S 0.34473(9) 0.39024(3) 0.25090(5) 0.02450(16) Uani 1 1 d .
S002 S 0.30310(10) 0.64249(4) 0.33249(5) 0.0336(2) Uani 1 1 d .
O003 O 0.5861(3) 0.01259(10) 0.37694(16) 0.0312(5) Uani 1 1 d .
O004 O 0.2762(3) 0.44552(10) 0.24593(17) 0.0321(5) Uani 1 1 d .
O005 O 0.2634(3) 0.34433(9) 0.19772(15) 0.0288(5) Uani 1 1 d .
O006 O 0.4253(3) 0.60282(14) 0.35630(18) 0.0455(7) Uani 1 1 d .
O007 O 0.3092(3) 0.69601(11) 0.38036(16) 0.0398(6) Uani 1 1 d .
N008 N 0.3357(3) 0.28727(11) 0.64597(17) 0.0250(6) Uani 1 1 d .
N009 N 0.3367(3) 0.16679(11) 0.36333(17) 0.0219(5) Uani 1 1 d .
N00A N 0.3010(3) 0.11668(10) 0.41184(16) 0.0210(5) Uani 1 1 d .
N00B N 0.0951(3) 0.84634(12) 0.16604(18) 0.0279(6) Uani 1 1 d .
N00C N 0.0226(3) 0.69995(12) -0.09004(17) 0.0267(6) Uani 1 1 d .
N00D N 0.0213(3) 0.89007(12) 0.10713(17) 0.0278(6) Uani 1 1 d .
O00E O 0.2659(3) 0.96521(13) 0.09329(19) 0.0469(7) Uani 1 1 d .
N00F N 0.3878(3) 0.37119(11) 0.36239(19) 0.0276(6) Uani 1 1 d .
C00G C 0.3669(4) 0.31677(13) 0.4004(2) 0.0227(6) Uani 1 1 d .
C00H C 0.3644(4) 0.06640(13) 0.3740(2) 0.0220(6) Uani 1 1 d .
H00H H 0.343980 0.069024 0.303149 0.026 Uiso 1 1 calc R
N00I N 0.2859(3) 0.65533(13) 0.21859(19) 0.0321(6) Uani 1 1 d .
C00J C 0.5209(4) 0.43670(13) 0.1446(2) 0.0255(7) Uani 1 1 d .
H00J H 0.434036 0.458246 0.116453 0.031 Uiso 1 1 calc R
C00K C -0.1342(4) 0.55352(14) 0.3402(2) 0.0279(7) Uani 1 1 d .
C00L C 0.0424(4) 0.75025(13) -0.3347(2) 0.0246(6) Uani 1 1 d .
H00L H -0.047336 0.772197 -0.350728 0.030 Uiso 1 1 calc R
C00M C 0.5174(4) 0.39890(12) 0.2183(2) 0.0232(6) Uani 1 1 d .
C00N C 0.2068(4) 0.32045(13) 0.6120(2) 0.0260(7) Uani 1 1 d .
C00O C 0.4974(4) 0.31308(14) 0.8397(2) 0.0269(7) Uani 1 1 d .
H00O H 0.527686 0.331944 0.788811 0.032 Uiso 1 1 calc R
C00P C 0.3659(4) 0.26588(13) 0.3594(2) 0.0230(6) Uani 1 1 d .
H00P H 0.381258 0.263235 0.296605 0.028 Uiso 1 1 calc R
C00Q C 0.3618(4) 0.32705(12) 0.5027(2) 0.0223(6) Uani 1 1 d .
C00R C 0.6521(4) 0.44268(14) 0.1125(2) 0.0271(7) Uani 1 1 d .
H00R H 0.654128 0.467734 0.061010 0.033 Uiso 1 1 calc R
C00S C 0.5319(4) 0.06299(14) 0.4138(2) 0.0265(6) Uani 1 1 d .
H00A H 0.582152 0.097204 0.394880 0.032 Uiso 1 1 calc R
H00B H 0.553550 0.061327 0.484019 0.032 Uiso 1 1 calc R
C00T C -0.0271(4) 0.38871(15) 0.5166(2) 0.0308(7) Uani 1 1 d .
H00T H -0.107842 0.412073 0.484546 0.037 Uiso 1 1 calc R
C00U C 0.2117(4) 0.34401(13) 0.5234(2) 0.0228(6) Uani 1 1 d .
C00V C 0.4092(4) 0.25897(15) 0.9893(2) 0.0307(7) Uani 1 1 d .
H00V H 0.378865 0.240250 1.040261 0.037 Uiso 1 1 calc R
C00W C 0.1193(4) 0.72795(14) -0.0070(2) 0.0273(7) Uani 1 1 d .
H00W H 0.216993 0.740128 -0.021288 0.033 Uiso 1 1 calc R
C00X C 0.1770(4) 0.75288(15) 0.1955(2) 0.0300(7) Uani 1 1 d .
H00X H 0.214669 0.762758 0.260276 0.036 Uiso 1 1 calc R
C00Y C 0.3512(4) 0.24136(14) 0.8953(2) 0.0294(7) Uani 1 1 d .
H00Y H 0.280683 0.210855 0.882914 0.035 Uiso 1 1 calc R
C00Z C 0.6439(4) 0.36751(13) 0.2609(2) 0.0264(7) Uani 1 1 d .
H00Z H 0.640406 0.341379 0.310747 0.032 Uiso 1 1 calc R
C010 C 0.0995(4) 0.79604(14) 0.1298(2) 0.0271(7) Uani 1 1 d .
C011 C 0.1963(4) 0.69996(15) 0.1669(2) 0.0272(7) Uani 1 1 d .
C012 C 0.3413(4) 0.21399(13) 0.4100(2) 0.0219(6) Uani 1 1 d .
C013 C 0.3208(4) 0.22012(13) 0.51061(19) 0.0222(6) Uani 1 1 d .
H01A H 0.360964 0.185446 0.546907 0.027 Uiso 1 1 calc R
H01B H 0.211847 0.222143 0.508894 0.027 Uiso 1 1 calc R
C014 C 0.3956(4) 0.26801(13) 0.8206(2) 0.0234(6) Uani 1 1 d .
C015 C 0.0827(4) 0.72453(13) -0.2453(2) 0.0248(6) Uani 1 1 d .
C016 C 0.3981(4) 0.27296(13) 0.5635(2) 0.0231(6) Uani 1 1 d .
H016 H 0.509320 0.267024 0.583244 0.028 Uiso 1 1 calc R
C017 C 0.0947(4) 0.37785(13) 0.4752(2) 0.0264(7) Uani 1 1 d .
H017 H 0.097198 0.393462 0.414839 0.032 Uiso 1 1 calc R
C018 C -0.0740(4) 0.66391(13) -0.0550(2) 0.0257(6) Uani 1 1 d .
C019 C 0.1367(4) 0.10671(14) 0.3859(2) 0.0273(7) Uani 1 1 d .
H01C H 0.094409 0.117905 0.319140 0.033 Uiso 1 1 calc R
H01D H 0.085187 0.128748 0.427811 0.033 Uiso 1 1 calc R
C01A C 0.0438(4) 0.94554(15) 0.1584(2) 0.0311(7) Uani 1 1 d .
H01Q H 0.096004 0.939203 0.226233 0.037 Uiso 1 1 calc R
C01B C 0.7817(4) 0.41226(14) 0.1550(2) 0.0262(7) Uani 1 1 d .
C01C C 0.1192(4) 0.04232(13) 0.3995(2) 0.0264(7) Uani 1 1 d .
H01E H 0.043374 0.025956 0.346136 0.032 Uiso 1 1 calc R
H01F H 0.088110 0.034418 0.459628 0.032 Uiso 1 1 calc R
C01D C -0.0110(4) 0.65061(13) 0.0406(2) 0.0250(7) Uani 1 1 d .
C01E C 0.7754(4) 0.37503(13) 0.2294(2) 0.0278(7) Uani 1 1 d .
H01G H 0.863027 0.354368 0.259097 0.033 Uiso 1 1 calc R
C01F C 0.4753(4) 0.37681(14) 0.5277(2) 0.0291(7) Uani 1 1 d .
H01H H 0.460613 0.397963 0.584312 0.035 Uiso 1 1 calc R
H01I H 0.580167 0.362745 0.539546 0.035 Uiso 1 1 calc R
C01G C 0.2160(4) 0.69417(15) -0.2222(2) 0.0317(7) Uani 1 1 d .
H01R H 0.245531 0.676575 -0.161555 0.038 Uiso 1 1 calc R
C01H C 0.5103(4) 0.30356(14) 1.0071(2) 0.0294(7) Uani 1 1 d .
H01J H 0.549639 0.315755 1.070569 0.035 Uiso 1 1 calc R
C01I C 0.1315(4) 0.74427(14) -0.4004(2) 0.0276(7) Uani 1 1 d .
H01S H 0.101065 0.761069 -0.461581 0.033 Uiso 1 1 calc R
C01J C 0.5549(4) 0.33072(14) 0.9324(2) 0.0285(7) Uani 1 1 d .
H01K H 0.624889 0.361392 0.944792 0.034 Uiso 1 1 calc R
C01K C 0.2758(4) 0.01710(13) 0.4021(2) 0.0259(7) Uani 1 1 d .
H01L H 0.323164 0.003196 0.466653 0.031 Uiso 1 1 calc R
H01M H 0.269169 -0.015024 0.356716 0.031 Uiso 1 1 calc R
C01L C -0.0113(4) 0.52271(14) 0.3246(2) 0.0299(7) Uani 1 1 d .
H01T H -0.020775 0.482716 0.313163 0.036 Uiso 1 1 calc R
C01M C -0.1171(4) 0.61168(14) 0.3588(2) 0.0287(7) Uani 1 1 d .
H01V H -0.199518 0.632869 0.371186 0.034 Uiso 1 1 calc R
C01N C 0.0871(4) 0.33074(14) 0.6538(2) 0.0294(7) Uani 1 1 d .
H01N H 0.084660 0.314824 0.713934 0.035 Uiso 1 1 calc R
C01O C -0.2142(4) 0.64229(15) -0.0999(2) 0.0314(7) Uani 1 1 d .
H01W H -0.257384 0.650796 -0.164603 0.038 Uiso 1 1 calc R
C01P C 0.2649(4) 0.71369(15) -0.3765(2) 0.0321(7) Uani 1 1 d .
H01X H 0.326698 0.709572 -0.420955 0.038 Uiso 1 1 calc R
C01Q C 0.1433(4) 0.67887(14) 0.0660(2) 0.0264(7) Uani 1 1 d .
C01R C 0.0388(4) 0.77912(14) 0.0275(2) 0.0269(7) Uani 1 1 d .
H01Y H 0.046138 0.812526 -0.013384 0.032 Uiso 1 1 calc R
H H -0.069197 0.769603 0.018836 0.032 Uiso 1 1 calc R
C01S C 0.3399(4) 0.24477(14) 0.7205(2) 0.0283(7) Uani 1 1 d .
H01O H 0.406132 0.212886 0.710571 0.034 Uiso 1 1 calc R
H01P H 0.237476 0.229050 0.714609 0.034 Uiso 1 1 calc R
C01T C -0.2270(4) 0.59451(15) 0.0475(3) 0.0347(8) Uani 1 1 d .
H01Z H -0.280463 0.570825 0.082013 0.042 Uiso 1 1 calc R
C01U C -0.0299(4) 0.36521(15) 0.6051(2) 0.0318(7) Uani 1 1 d .
H01U H -0.113187 0.372826 0.632606 0.038 Uiso 1 1 calc R
C01V C -0.0243(4) 0.73093(14) -0.1788(2) 0.0292(7) Uani 1 1 d .
H01 H -0.033379 0.772038 -0.164563 0.035 Uiso 1 1 calc R
HA H -0.125122 0.717185 -0.211884 0.035 Uiso 1 1 calc R
C01W C -0.0861(4) 0.61598(14) 0.0915(2) 0.0293(7) Uani 1 1 d .
H0AA H -0.042399 0.606805 0.155845 0.035 Uiso 1 1 calc R
C01X C 0.1239(4) 0.54927(14) 0.3256(2) 0.0291(7) Uani 1 1 d .
H1AA H 0.207137 0.527803 0.315137 0.035 Uiso 1 1 calc R
C01Y C 0.3053(4) 0.60776(17) 0.1549(2) 0.0364(8) Uani 1 1 d .
H2AA H 0.234835 0.576018 0.158200 0.044 Uiso 1 1 calc R
HB H 0.409645 0.592963 0.170584 0.044 Uiso 1 1 calc R
C01Z C -0.2828(5) 0.52488(17) 0.3366(3) 0.0381(8) Uani 1 1 d .
H3AA H -0.347096 0.529009 0.272784 0.057 Uiso 1 1 calc GR
HC H -0.331882 0.542776 0.383055 0.057 Uiso 1 1 calc GR
HD H -0.266449 0.484167 0.351624 0.057 Uiso 1 1 calc GR
C020 C 0.0166(4) 0.63949(14) 0.3598(2) 0.0286(7) Uani 1 1 d .
H020 H 0.026544 0.679372 0.372292 0.034 Uiso 1 1 calc R
C021 C 0.1371(4) 0.60772(14) 0.3421(2) 0.0276(7) Uani 1 1 d .
C022 C 0.2689(4) 0.63640(16) 0.0574(2) 0.0330(7) Uani 1 1 d .
H02I H 0.232941 0.608137 0.006342 0.040 Uiso 1 1 calc R
H02J H 0.357690 0.656596 0.044731 0.040 Uiso 1 1 calc R
C023 C -0.1422(4) 0.88162(16) 0.0669(2) 0.0318(7) Uani 1 1 d .
H02K H -0.185945 0.854793 0.106373 0.038 Uiso 1 1 calc R
H02L H -0.160190 0.866578 0.001250 0.038 Uiso 1 1 calc R
C024 C 0.7449(4) 0.01152(18) 0.3955(3) 0.0391(9) Uani 1 1 d .
H02A H 0.780550 0.042660 0.360775 0.059 Uiso 1 1 calc GR
H02B H 0.778339 -0.025221 0.374835 0.059 Uiso 1 1 calc GR
H02C H 0.786042 0.016375 0.463790 0.059 Uiso 1 1 calc GR
C025 C 0.9245(4) 0.42024(17) 0.1211(2) 0.0336(8) Uani 1 1 d .
H02D H 0.906612 0.410382 0.053514 0.050 Uiso 1 1 calc GR
H02E H 1.002952 0.395315 0.157513 0.050 Uiso 1 1 calc GR
H02F H 0.956876 0.460217 0.130016 0.050 Uiso 1 1 calc GR
C026 C -0.2890(4) 0.60777(15) -0.0467(3) 0.0357(8) Uani 1 1 d .
H026 H -0.385175 0.592894 -0.075855 0.043 Uiso 1 1 calc R
C027 C 0.4377(4) 0.41420(14) 0.4389(2) 0.0304(7) Uani 1 1 d .
H02G H 0.356271 0.441672 0.441916 0.037 Uiso 1 1 calc R
H02H H 0.527115 0.435488 0.429717 0.037 Uiso 1 1 calc R
C028 C 0.3073(4) 0.68923(16) -0.2872(2) 0.0360(8) Uani 1 1 d .
H028 H 0.399499 0.668862 -0.270121 0.043 Uiso 1 1 calc R
C029 C -0.1146(5) 0.9688(2) 0.1527(3) 0.0561(12) Uani 1 1 d .
H02M H -0.150060 0.958771 0.210608 0.067 Uiso 1 1 calc R
H02N H -0.116725 1.010924 0.145438 0.067 Uiso 1 1 calc R
C02A C 0.1327(5) 0.98671(17) 0.1124(3) 0.0467(10) Uani 1 1 d .
H02O H 0.067666 1.000061 0.051981 0.056 Uiso 1 1 calc R
H02P H 0.157985 1.020479 0.154355 0.056 Uiso 1 1 calc R
C02B C -0.2087(5) 0.94116(19) 0.0684(4) 0.0525(11) Uani 1 1 d .
H02Q H -0.204036 0.962513 0.009933 0.063 Uiso 1 1 calc R
H02R H -0.314841 0.939014 0.073823 0.063 Uiso 1 1 calc R
C02C C 0.3818(7) 0.9600(2) 0.1777(3) 0.0727(18) Uani 1 1 d .
H02S H 0.475141 0.947539 0.161077 0.109 Uiso 1 1 calc GR
H02T H 0.351754 0.931710 0.220062 0.109 Uiso 1 1 calc GR
H02U H 0.397878 0.997087 0.209987 0.109 Uiso 1 1 calc GR

loop_
_atom_site_aniso_label
_atom_site_aniso_U_11
_atom_site_aniso_U_22
_atom_site_aniso_U_33
_atom_site_aniso_U_23
_atom_site_aniso_U_13
_atom_site_aniso_U_12
S001 0.0243(4) 0.0210(3) 0.0271(3) -0.0003(3) 0.0037(3) -0.0021(3)
S002 0.0291(5) 0.0459(5) 0.0218(4) 0.0053(3) -0.0028(3) -0.0025(4)
O003 0.0244(13) 0.0309(12) 0.0369(12) -0.0038(9) 0.0037(10) 0.0069(10)
O004 0.0291(14) 0.0269(12) 0.0404(13) -0.0001(10) 0.0079(10) 0.0032(10)
O005 0.0307(13) 0.0231(11) 0.0285(11) -0.0017(9) -0.0019(9) -0.0061(10)
O006 0.0307(15) 0.070(2) 0.0315(12) 0.0154(12) -0.0019(11) 0.0090(13)
O007 0.0441(17) 0.0456(15) 0.0245(11) 0.0010(10) -0.0033(11) -0.0170(12)
N008 0.0312(16) 0.0242(13) 0.0173(11) -0.0025(9) 0.0003(10) 0.0037(11)
N009 0.0229(14) 0.0205(12) 0.0212(12) -0.0012(9) 0.0023(10) -0.0007(10)
N00A 0.0217(14) 0.0202(12) 0.0207(11) 0.0004(9) 0.0037(10) 0.0001(10)
N00B 0.0289(16) 0.0309(14) 0.0233(12) -0.0009(11) 0.0045(11) -0.0049(12)
N00C 0.0289(16) 0.0328(14) 0.0163(11) -0.0013(10) 0.0005(10) 0.0012(12)
N00D 0.0302(16) 0.0295(13) 0.0222(12) -0.0023(11) 0.0028(10) -0.0031(12)
O00E 0.0509(19) 0.0485(16) 0.0418(14) -0.0082(12) 0.0115(13) -0.0049(14)
N00F 0.0370(17) 0.0215(12) 0.0253(13) -0.0048(10) 0.0089(11) -0.0112(12)
C00G 0.0208(16) 0.0218(14) 0.0243(14) -0.0017(11) 0.0028(12) -0.0035(12)
C00H 0.0229(16) 0.0223(14) 0.0189(13) -0.0020(11) 0.0011(11) 0.0023(12)
N00I 0.0295(16) 0.0410(17) 0.0229(13) 0.0058(11) -0.0003(11) 0.0012(13)
C00J 0.0270(18) 0.0246(15) 0.0220(14) 0.0010(11) -0.0008(12) 0.0034(13)
C00K 0.037(2) 0.0258(15) 0.0200(13) 0.0009(12) 0.0033(12) -0.0003(14)
C00L 0.0253(18) 0.0245(15) 0.0208(14) 0.0010(11) -0.0014(12) -0.0019(13)
C00M 0.0264(17) 0.0199(14) 0.0216(14) -0.0036(10) 0.0017(12) -0.0022(12)
C00N 0.0310(18) 0.0242(15) 0.0207(14) -0.0048(11) 0.0011(12) -0.0008(13)
C00O 0.0330(19) 0.0271(15) 0.0199(14) 0.0004(11) 0.0041(12) -0.0029(14)
C00P 0.0235(17) 0.0245(15) 0.0203(13) -0.0021(11) 0.0032(12) 0.0000(12)
C00Q 0.0231(17) 0.0210(14) 0.0214(14) -0.0052(11) 0.0019(12) -0.0036(12)
C00R 0.0328(19) 0.0278(16) 0.0201(13) 0.0014(11) 0.0047(12) -0.0014(14)
C00S 0.0246(18) 0.0240(15) 0.0289(15) -0.0008(12) 0.0019(12) 0.0038(13)
C00T 0.0305(19) 0.0286(16) 0.0307(16) -0.0052(13) 0.0014(13) 0.0033(15)
C00U 0.0253(17) 0.0213(14) 0.0206(13) -0.0053(11) 0.0027(12) -0.0002(12)
C00V 0.037(2) 0.0340(18) 0.0212(14) 0.0028(12) 0.0070(13) 0.0001(15)
C00W 0.0263(18) 0.0329(17) 0.0209(14) 0.0011(12) 0.0016(12) -0.0003(14)
C00X 0.0304(19) 0.0379(18) 0.0192(14) -0.0003(12) 0.0000(12) -0.0050(15)
C00Y 0.0303(19) 0.0280(16) 0.0289(16) 0.0001(12) 0.0044(14) -0.0029(14)
C00Z 0.0324(19) 0.0227(14) 0.0218(14) 0.0010(11) 0.0016(12) 0.0022(13)
C010 0.0262(18) 0.0313(17) 0.0234(15) -0.0009(12) 0.0048(13) -0.0061(14)
C011 0.0196(17) 0.0379(18) 0.0220(14) 0.0017(12) 0.0004(12) -0.0032(13)
C012 0.0191(16) 0.0239(14) 0.0211(13) -0.0017(11) 0.0013(11) -0.0022(12)
C013 0.0248(17) 0.0214(14) 0.0190(13) -0.0026(11) 0.0018(12) -0.0006(12)
C014 0.0252(17) 0.0238(14) 0.0195(13) -0.0029(11) 0.0015(12) 0.0029(12)
C015 0.0291(18) 0.0230(14) 0.0196(13) -0.0031(11) -0.0006(12) -0.0011(13)
C016 0.0200(16) 0.0257(15) 0.0215(13) -0.0037(11) 0.0003(12) -0.0002(12)
C017 0.0314(19) 0.0224(15) 0.0233(14) -0.0021(11) 0.0016(12) 0.0000(13)
C018 0.0290(18) 0.0233(15) 0.0228(14) -0.0029(11) 0.0018(13) 0.0036(13)
C019 0.0202(17) 0.0269(16) 0.0336(16) 0.0045(12) 0.0038(13) 0.0021(13)
C01A 0.037(2) 0.0341(17) 0.0214(14) -0.0072(13) 0.0046(13) -0.0041(15)
C01B 0.0270(18) 0.0296(15) 0.0205(13) -0.0062(12) 0.0019(12) -0.0002(13)
C01C 0.0254(18) 0.0242(15) 0.0284(15) 0.0005(12) 0.0037(13) -0.0031(13)
C01D 0.0272(18) 0.0234(15) 0.0221(14) -0.0023(11) 0.0009(12) 0.0026(13)
C01E 0.0284(19) 0.0258(15) 0.0262(15) -0.0011(12) -0.0002(13) 0.0047(13)
C01F 0.0299(19) 0.0277(16) 0.0285(15) -0.0079(12) 0.0038(13) -0.0058(14)
C01G 0.031(2) 0.0365(18) 0.0246(15) 0.0009(13) 0.0001(13) 0.0079(15)
C01H 0.0345(19) 0.0330(17) 0.0183(13) -0.0039(12) 0.0011(12) 0.0046(14)
C01I 0.0291(19) 0.0288(16) 0.0238(14) -0.0003(12) 0.0033(13) -0.0050(14)
C01J 0.0282(18) 0.0299(16) 0.0249(15) -0.0043(12) 0.0008(13) -0.0022(14)
C01K 0.0260(18) 0.0227(15) 0.0273(15) -0.0004(11) 0.0027(13) -0.0001(13)
C01L 0.044(2) 0.0213(15) 0.0221(14) 0.0010(11) 0.0029(13) 0.0036(14)
C01M 0.034(2) 0.0259(16) 0.0265(15) 0.0001(12) 0.0068(13) 0.0047(14)
C01N 0.034(2) 0.0309(16) 0.0236(15) -0.0052(12) 0.0072(13) -0.0017(14)
C01O 0.034(2) 0.0271(15) 0.0283(15) -0.0074(13) -0.0027(13) 0.0016(14)
C01P 0.030(2) 0.0368(18) 0.0305(16) -0.0057(14) 0.0101(14) -0.0046(15)
C01Q 0.0265(18) 0.0336(17) 0.0183(14) 0.0005(12) 0.0032(12) 0.0016(14)
C01R 0.0279(18) 0.0319(17) 0.0196(14) 0.0007(12) 0.0022(12) -0.0040(14)
C01S 0.038(2) 0.0237(15) 0.0204(14) -0.0028(11) 0.0003(13) -0.0042(14)
C01T 0.038(2) 0.0253(16) 0.0402(18) -0.0018(13) 0.0078(15) -0.0044(15)
C01U 0.0296(19) 0.0343(17) 0.0317(17) -0.0094(13) 0.0074(14) -0.0004(14)
C01V 0.0322(19) 0.0325(17) 0.0208(14) 0.0015(12) 0.0017(13) 0.0077(14)
C01W 0.033(2) 0.0266(15) 0.0271(15) -0.0017(12) 0.0032(13) 0.0026(14)
C01X 0.033(2) 0.0309(16) 0.0213(14) 0.0026(12) 0.0020(13) 0.0083(14)
C01Y 0.035(2) 0.046(2) 0.0256(16) 0.0046(14) 0.0015(14) 0.0120(17)
C01Z 0.043(2) 0.0375(19) 0.0333(18) -0.0025(15) 0.0079(16) -0.0105(17)
C020 0.0356(19) 0.0239(15) 0.0254(14) 0.0001(12) 0.0047(13) 0.0021(14)
C021 0.0293(19) 0.0335(17) 0.0165(13) 0.0016(12) -0.0022(12) 0.0010(14)
C022 0.034(2) 0.0401(19) 0.0242(15) 0.0032(14) 0.0041(13) 0.0055(16)
C023 0.0292(19) 0.0396(19) 0.0243(15) -0.0028(14) 0.0013(13) -0.0054(15)
C024 0.025(2) 0.049(2) 0.043(2) 0.0085(16) 0.0079(15) 0.0125(17)
C025 0.030(2) 0.043(2) 0.0283(16) -0.0039(14) 0.0068(14) -0.0008(15)
C026 0.032(2) 0.0288(17) 0.0425(19) -0.0097(14) 0.0001(15) -0.0038(15)
C027 0.036(2) 0.0255(15) 0.0297(16) -0.0095(13) 0.0078(14) -0.0119(14)
C028 0.031(2) 0.0415(19) 0.0338(17) -0.0015(15) 0.0044(15) 0.0088(16)
C029 0.045(3) 0.054(3) 0.064(3) -0.021(2) 0.000(2) 0.005(2)
C02A 0.056(3) 0.040(2) 0.050(2) -0.0142(18) 0.025(2) -0.012(2)
C02B 0.039(3) 0.049(3) 0.065(3) -0.016(2) 0.005(2) 0.001(2)
C02C 0.107(5) 0.068(3) 0.0277(19) -0.0260(19) -0.017(2) 0.050(3)

loop_
_atom_type_symbol
_atom_type_description
_atom_type_scat_dispersion_real
_atom_type_scat_dispersion_imag
_atom_type_scat_source
C C 0.0181 0.0091 'International Tables Vol C Tables 4.2.6.8 and 6.1.1.4'
H H 0.0000 0.0000 'International Tables Vol C Tables 4.2.6.8 and 6.1.1.4'
N N 0.0311 0.0180 'International Tables Vol C Tables 4.2.6.8 and 6.1.1.4'
O O 0.0492 0.0322 'International Tables Vol C Tables 4.2.6.8 and 6.1.1.4'
S S 0.3331 0.5567 'International Tables Vol C Tables 4.2.6.8 and 6.1.1.4'

loop_
_geom_angle_atom_site_label_1
_geom_angle_atom_site_label_2
_geom_angle_atom_site_label_3
_geom_angle
O004 S001 N00F 107.57(14)
O004 S001 C00M 106.91(14)
O005 S001 O004 118.94(15)
O005 S001 N00F 107.89(13)
O005 S001 C00M 109.40(14)
N00F S001 C00M 105.32(15)
O006 S002 N00I 104.65(16)
O006 S002 C021 108.74(17)
O007 S002 O006 120.56(17)
O007 S002 N00I 108.05(15)
O007 S002 C021 108.05(17)
N00I S002 C021 105.87(15)
C024 O003 C00S 111.7(3)
C00N N008 C016 106.8(2)
C00N N008 C01S 121.1(3)
C01S N008 C016 119.5(3)
C012 N009 N00A 115.2(2)
N009 N00A C00H 108.6(2)
N009 N00A C019 109.4(2)
C00H N00A C019 104.0(2)
C010 N00B N00D 118.2(3)
C018 N00C C00W 106.6(2)
C018 N00C C01V 122.5(3)
C01V N00C C00W 120.1(3)
N00B N00D C01A 109.9(2)
N00B N00D C023 116.3(3)
C01A N00D C023 109.0(3)
C02A O00E C02C 111.8(3)
C00G N00F S001 127.2(2)
C00G N00F C027 111.4(2)
C027 N00F S001 121.0(2)
N00F C00G C00Q 105.9(2)
C00P C00G N00F 128.3(3)
C00P C00G C00Q 125.6(3)
N00A C00H C00S 110.5(2)
N00A C00H C01K 103.3(2)
C00S C00H C01K 114.4(3)
C011 N00I S002 124.8(2)
C011 N00I C01Y 111.0(2)
C01Y N00I S002 119.1(2)
C00R C00J C00M 119.4(3)
C01L C00K C01Z 121.1(3)
C01M C00K C01L 118.6(3)
C01M C00K C01Z 120.3(3)
C01I C00L C015 121.1(3)
C00J C00M S001 117.1(2)
C00Z C00M S001 121.8(2)
C00Z C00M C00J 121.0(3)
N008 C00N C00U 109.9(3)
C01N C00N N008 128.8(3)
C01N C00N C00U 121.3(3)
C01J C00O C014 120.5(3)
C00G C00P C012 120.5(3)
C00G C00Q C00U 117.6(3)
C00G C00Q C016 112.3(2)
C00G C00Q C01F 100.5(2)
C00U C00Q C016 101.0(2)
C00U C00Q C01F 110.1(2)
C016 C00Q C01F 116.0(3)
C00J C00R C01B 120.7(3)
O003 C00S C00H 107.9(3)
C01U C00T C017 120.0(3)
C00N C00U C00Q 107.0(3)
C017 C00U C00N 120.3(3)
C017 C00U C00Q 132.6(3)
C01H C00V C00Y 119.6(3)
N00C C00W C01Q 101.2(3)
N00C C00W C01R 111.4(3)
C01Q C00W C01R 111.2(3)
C011 C00X C010 121.4(3)
C014 C00Y C00V 120.6(3)
C01E C00Z C00M 118.8(3)
N00B C010 C00X 115.0(3)
N00B C010 C01R 126.7(3)
C00X C010 C01R 118.3(3)
N00I C011 C01Q 106.7(3)
C00X C011 N00I 128.1(3)
C00X C011 C01Q 124.6(3)
N009 C012 C00P 116.1(3)
N009 C012 C013 126.0(3)
C00P C012 C013 118.0(3)
C012 C013 C016 114.3(3)
C00O C014 C01S 121.6(3)
C00Y C014 C00O 119.1(3)
C00Y C014 C01S 119.1(3)
C00L C015 C01V 117.9(3)
C01G C015 C00L 118.6(3)
C01G C015 C01V 123.5(3)
N008 C016 C00Q 101.8(2)
N008 C016 C013 111.6(3)
C00Q C016 C013 111.2(2)
C00U C017 C00T 119.0(3)
N00C C018 C01D 109.7(3)
C01O C018 N00C 129.8(3)
C01O C018 C01D 120.5(3)
N00A C019 C01C 104.5(3)
N00D C01A C029 105.1(3)
N00D C01A C02A 111.5(3)
C02A C01A C029 110.2(4)
C00R C01B C025 120.2(3)
C01E C01B C00R 118.6(3)
C01E C01B C025 121.2(3)
C019 C01C C01K 104.9(3)
C018 C01D C01Q 107.0(3)
C01W C01D C018 120.8(3)
C01W C01D C01Q 132.1(3)
C00Z C01E C01B 121.4(3)
C027 C01F C00Q 102.8(3)
C015 C01G C028 120.4(3)
C00V C01H C01J 120.0(3)
C01P C01I C00L 119.8(3)
C00O C01J C01H 120.1(3)
C00H C01K C01C 104.5(3)
C01X C01L C00K 121.1(3)
C020 C01M C00K 121.6(3)
C00N C01N C01U 118.1(3)
C018 C01O C026 117.8(3)
C028 C01P C01I 119.4(3)
C00W C01Q C022 114.7(3)
C011 C01Q C00W 112.5(3)
C011 C01Q C01D 116.9(3)
C011 C01Q C022 101.8(3)
C01D C01Q C00W 100.2(3)
C01D C01Q C022 111.4(3)
C010 C01R C00W 114.9(3)
N008 C01S C014 114.0(3)
C026 C01T C01W 119.9(3)
C01N C01U C00T 121.3(3)
N00C C01V C015 113.8(3)
C01D C01W C01T 119.2(3)
C01L C01X C021 119.2(3)
N00I C01Y C022 102.2(3)
C01M C020 C021 118.6(3)
C01X C021 S002 119.1(3)
C01X C021 C020 120.9(3)
C020 C021 S002 119.9(3)
C01Y C022 C01Q 102.7(3)
N00D C023 C02B 104.0(3)
C01T C026 C01O 121.9(3)
N00F C027 C01F 102.2(3)
C01P C028 C01G 120.7(3)
C02B C029 C01A 104.9(3)
O00E C02A C01A 115.8(4)
C029 C02B C023 104.6(4)

loop_
_geom_bond_atom_site_label_1
_geom_bond_atom_site_label_2
_geom_bond_distance
S001 O004 1.430(2)
S001 O005 1.427(2)
S001 N00F 1.632(3)
S001 C00M 1.755(3)
S002 O006 1.432(3)
S002 O007 1.424(3)
S002 N00I 1.645(3)
S002 C021 1.751(4)
O003 C00S 1.426(4)
O003 C024 1.414(4)
N008 C00N 1.402(4)
N008 C016 1.470(4)
N008 C01S 1.459(4)
N009 N00A 1.439(3)
N009 C012 1.289(4)
N00A C00H 1.469(4)
N00A C019 1.480(4)
N00B N00D 1.402(4)
N00B C010 1.291(4)
N00C C00W 1.474(4)
N00C C018 1.394(4)
N00C C01V 1.452(4)
N00D C01A 1.484(4)
N00D C023 1.488(4)
O00E C02A 1.398(5)
O00E C02C 1.429(5)
N00F C00G 1.415(4)
N00F C027 1.488(4)
C00G C00P 1.328(4)
C00G C00Q 1.508(4)
C00H C00S 1.510(4)
C00H C01K 1.515(4)
N00I C011 1.428(4)
N00I C01Y 1.479(5)
C00J C00M 1.390(4)
C00J C00R 1.385(5)
C00K C01L 1.393(5)
C00K C01M 1.388(5)
C00K C01Z 1.503(5)
C00L C015 1.397(4)
C00L C01I 1.388(5)
C00M C00Z 1.389(5)
C00N C00U 1.403(4)
C00N C01N 1.382(5)
C00O C014 1.390(5)
C00O C01J 1.387(4)
C00P C012 1.460(4)
C00Q C00U 1.519(4)
C00Q C016 1.533(4)
C00Q C01F 1.545(4)
C00R C01B 1.398(5)
C00T C017 1.399(5)
C00T C01U 1.397(5)
C00U C017 1.384(4)
C00V C00Y 1.403(5)
C00V C01H 1.378(5)
C00W C01Q 1.540(4)
C00W C01R 1.544(5)
C00X C010 1.455(5)
C00X C011 1.328(5)
C00Y C014 1.383(4)
C00Z C01E 1.387(5)
C010 C01R 1.511(4)
C011 C01Q 1.511(4)
C012 C013 1.513(4)
C013 C016 1.538(4)
C014 C01S 1.522(4)
C015 C01G 1.383(5)
C015 C01V 1.522(5)
C018 C01D 1.407(4)
C018 C01O 1.393(5)
C019 C01C 1.531(4)
C01A C029 1.529(6)
C01A C02A 1.505(5)
C01B C01E 1.394(5)
C01B C025 1.503(5)
C01C C01K 1.538(5)
C01D C01Q 1.524(5)
C01D C01W 1.375(5)
C01F C027 1.526(5)
C01G C028 1.393(5)
C01H C01J 1.390(5)
C01I C01P 1.387(5)
C01L C01X 1.378(5)
C01M C020 1.380(5)
C01N C01U 1.396(5)
C01O C026 1.394(5)
C01P C028 1.384(5)
C01Q C022 1.542(5)
C01T C01W 1.394(5)
C01T C026 1.387(5)
C01X C021 1.387(5)
C01Y C022 1.527(4)
C020 C021 1.398(5)
C023 C02B 1.520(6)
C029 C02B 1.473(6)

loop_
_publcif_info_datablock.id
_publcif_info_datablock.publ_exptl
_publcif_info_datablock.publ_geom
_publcif_info_datablock.structure
{f6b3187a-948e-401f-bc39-3b903742d3f0} y y y

loop_
_publcif_info_exptl_table_extra_item
sin_theta_over_lambda_max

loop_
_publcif_info_tables.block_id
_publcif_info_tables.reference_item
{f6b3187a-948e-401f-bc39-3b903742d3f0} '_publcif_info_datablock.publ_exptl'

loop_
_publcif_info_cif.paper_type
EE
